data_7248760
loop_
_publ_author_name
'Patel, Upendra Kumar'
'Tiwari, Punit'
'Tilak, Ragini'
'Joshi, Gaurav'
'Kumar, Roshan'
'Agarwal, Alka'

_publ_section_title
;
 Synthesis of ciprofloxacin-linked 1,2,3-triazole conjugates as potent
 antibacterial agents using click chemistry: exploring their function as
 DNA gyrase inhibitors via in silico- and in vitro-based studies
;
_journal_issue 24
_journal_name_full 'RSC Advances'
_journal_page_first 17051
_journal_page_last 17070
_journal_paper_doi 10.1039/D4RA01332H
_journal_volume 14
_journal_year 2024
_chemical_formula_moiety 'C28 H25 Cl F2 N6 O4'
_chemical_formula_sum 'C28 H25 Cl F2 N6 O4'
_chemical_formula_weight 582.99
_space_group_crystal_system orthorhombic
_space_group_IT_number 60
_space_group_name_Hall '-P 2n 2ab'
_space_group_name_H-M_alt 'P b c n'
_atom_sites_solution_hydrogens mixed
_atom_sites_solution_primary direct
_audit_creation_date 2023-03-24
_audit_creation_method
;
Olex2 1.5
(compiled 2022.04.07 svn.rca3783a0 for OlexSys, GUI svn.r6498)
;
_audit_update_record
;
2023-06-10 deposited with the CCDC.	2024-05-13 downloaded from the CCDC.
;
_cell_angle_alpha 90
_cell_angle_beta 90
_cell_angle_gamma 90
_cell_formula_units_Z 8
_cell_length_a 22.1700(4)
_cell_length_b 7.54141(12)
_cell_length_c 34.4865(4)
_cell_measurement_temperature 293(2)
_cell_volume 5765.90(15)
_computing_molecular_graphics 'Olex2 1.5 (Dolomanov et al., 2009)'
_computing_publication_material 'Olex2 1.5 (Dolomanov et al., 2009)'
_computing_structure_refinement 'SHELXL 2018/3 (Sheldrick, 2015)'
_computing_structure_solution 'SHELXS  (Sheldrick, 2008)'
_diffrn_ambient_temperature 293(2)
_diffrn_measured_fraction_theta_full 0.999
_diffrn_measured_fraction_theta_max 0.994
_diffrn_radiation_type CuK\a
_diffrn_radiation_wavelength 1.54184
_diffrn_reflns_av_R_equivalents 0.0322
_diffrn_reflns_av_unetI/netI 0.0240
_diffrn_reflns_Laue_measured_fraction_full 0.999
_diffrn_reflns_Laue_measured_fraction_max 0.994
_diffrn_reflns_limit_h_max 26
_diffrn_reflns_limit_h_min -25
_diffrn_reflns_limit_k_max 9
_diffrn_reflns_limit_k_min -8
_diffrn_reflns_limit_l_max 41
_diffrn_reflns_limit_l_min -41
_diffrn_reflns_number 34455
_diffrn_reflns_point_group_measured_fraction_full 0.999
_diffrn_reflns_point_group_measured_fraction_max 0.994
_diffrn_reflns_theta_full 67.684
_diffrn_reflns_theta_max 68.166
_diffrn_reflns_theta_min 2.562
_exptl_absorpt_coefficient_mu 1.668
_exptl_crystal_density_diffrn 1.343
_exptl_crystal_F_000 2416
_refine_diff_density_max 0.232
_refine_diff_density_min -0.444
_refine_diff_density_rms 0.041
_refine_ls_extinction_coef 0.00019(6)
_refine_ls_extinction_expression Fc^*^=kFc[1+0.001xFc^2^\l^3^/sin(2\q)]^-1/4^
_refine_ls_extinction_method 'SHELXL-2018/3 (Sheldrick 2018)'
_refine_ls_goodness_of_fit_ref 1.063
_refine_ls_hydrogen_treatment mixed
_refine_ls_matrix_type full
_refine_ls_number_parameters 376
_refine_ls_number_reflns 5236
_refine_ls_number_restraints 0
_refine_ls_restrained_S_all 1.063
_refine_ls_R_factor_all 0.0650
_refine_ls_R_factor_gt 0.0539
_refine_ls_shift/su_max 0.000
_refine_ls_shift/su_mean 0.000
_refine_ls_structure_factor_coef Fsqd
_refine_ls_weighting_details 'w=1/[\s^2^(Fo^2^)+(0.0853P)^2^+1.8346P] where P=(Fo^2^+2Fc^2^)/3'
_refine_ls_weighting_scheme calc
_refine_ls_wR_factor_gt 0.1532
_refine_ls_wR_factor_ref 0.1619
_reflns_Friedel_coverage 0.000
_reflns_number_gt 4259
_reflns_number_total 5236
_reflns_threshold_expression 'I > 2\s(I)'
_cod_data_source_file d4ra01332h2.cif
_cod_data_source_block cpr-019_auto
_cod_original_cell_volume 5765.92(16)
_cod_database_code 7248760
_shelx_shelxl_version_number 2018/3
_shelx_space_group_comment
;
The symmetry employed for this shelxl refinement is uniquely defined
by the following loop, which should always be used as a source of
symmetry information in preference to the above space-group names.
They are only intended as comments.
;
_olex2_refinement_description
;
1. Fixed Uiso
 At 1.2 times of:
  All C(H) groups, All C(H,H) groups
 At 1.5 times of:
  All C(H,H,H) groups
2.a Riding coordinates:
 C15(H15A)
2.b Ternary CH refined with riding coordinates:
 C1A(H1A)
2.c Secondary CH2 refined with riding coordinates:
 C3(H3A,H3B), C2(H2A,H2B), C7(H7A,H7B), C1G(H1GA,H1GB), C8(H8A,H8B), C12(H12A,
 H12B)
2.d Aromatic/amide H refined with riding coordinates:
 C10(H10), C11(H11), C17(H17), C1C(H1C), C1I(H1I), C1J(H1J), C1K(H1K)
2.e Idealised Me refined as rotating group:
 C(HA,HB,HC)
;
_smtbx_masks_void_probe_radius 1.2
_smtbx_masks_void_truncation_radius 1.2
_olex2_submission_special_instructions 'No special instructions were received'

loop_
_space_group_symop_operation_xyz
'x, y, z'
'-x+1/2, -y+1/2, z+1/2'
'x+1/2, -y+1/2, -z'
'-x, y, -z+1/2'
'-x, -y, -z'
'x-1/2, y-1/2, -z-1/2'
'-x-1/2, y-1/2, z'
'x, -y, z-1/2'

loop_
_atom_site_label
_atom_site_type_symbol
_atom_site_fract_x
_atom_site_fract_y
_atom_site_fract_z
_atom_site_U_iso_or_equiv
_atom_site_adp_type
_atom_site_occupancy
_atom_site_site_symmetry_order
_atom_site_calc_flag
_atom_site_refinement_flags_posn
_atom_site_refinement_flags_adp
_atom_site_refinement_flags_occupancy
_atom_site_disorder_assembly
_atom_site_disorder_group
Cl1 Cl 0.38729(5) 0.58072(13) 0.14995(2) 0.1085(4) Uani 1 1 d . . . . .
F1 F 0.69133(6) 0.5538(2) 0.25027(4) 0.0705(4) Uani 1 1 d . . . . .
C4 C 0.73048(9) 0.3966(3) 0.15451(6) 0.0459(5) Uani 1 1 d . . . . .
N4 N 0.82749(8) 0.3599(2) 0.12398(5) 0.0502(4) Uani 1 1 d . . . . .
C5 C 0.73784(10) 0.2920(3) 0.08772(6) 0.0507(5) Uani 1 1 d . . . . .
C6 C 0.78912(10) 0.4996(3) 0.22409(6) 0.0502(5) Uani 1 1 d . . . . .
O O 0.64265(7) 0.3421(3) 0.11802(5) 0.0694(5) Uani 1 1 d . . . . .
N N 0.81527(9) 0.5524(3) 0.25914(5) 0.0551(5) Uani 1 1 d . . . . .
C9 C 0.72579(10) 0.4969(3) 0.22014(6) 0.0523(5) Uani 1 1 d . . . . .
C10 C 0.82205(10) 0.4555(3) 0.19131(6) 0.0503(5) Uani 1 1 d . . . . .
H10 H 0.863948 0.459407 0.192259 0.060 Uiso 1 1 calc R U . . .
C11 C 0.69748(10) 0.4460(3) 0.18731(6) 0.0509(5) Uani 1 1 d . . . . .
H11 H 0.655558 0.443861 0.186510 0.061 Uiso 1 1 calc R U . . .
N12 N 0.87762(9) 0.5856(3) 0.33088(6) 0.0646(5) Uani 1 1 d . . . . .
C13 C 0.69843(10) 0.3417(3) 0.11935(6) 0.0499(5) Uani 1 1 d . . . . .
N14 N 0.48242(10) 0.3056(3) 0.02896(5) 0.0637(5) Uani 1 1 d . . . . .
O15 O 0.65924(8) 0.1917(3) 0.04831(5) 0.0762(5) Uani 1 1 d . . . . .
C16 C 0.79355(9) 0.4053(3) 0.15683(6) 0.0456(5) Uani 1 1 d . . . . .
O1 O 0.96651(9) 0.5989(3) 0.36182(6) 0.0898(6) Uani 1 1 d . . . . .
F F 0.28189(10) 0.5906(4) 0.09948(7) 0.1258(8) Uani 1 1 d . . . . .
C17 C 0.79884(10) 0.3074(3) 0.09191(6) 0.0522(5) Uani 1 1 d . . . . .
H17 H 0.822537 0.278937 0.070545 0.063 Uiso 1 1 calc R U . . .
N18 N 0.47951(12) 0.2566(4) -0.00840(6) 0.0815(7) Uani 1 1 d . . . . .
C19 C 0.91276(13) 0.5638(3) 0.36278(7) 0.0645(6) Uani 1 1 d . . . . .
C1A C 0.89276(10) 0.3891(3) 0.12337(6) 0.0569(6) Uani 1 1 d . . . . .
H1A H 0.905452 0.513618 0.123231 0.068 Uiso 1 1 calc R U . . .
O2 O 0.74976(10) 0.2057(4) 0.02212(6) 0.1067(9) Uani 1 1 d . . . . .
C1B C 0.56881(12) 0.1985(3) 0.01369(7) 0.0641(6) Uani 1 1 d . . . . .
C1C C 0.53799(13) 0.2721(4) 0.04358(7) 0.0681(7) Uani 1 1 d . . . . .
H1C H 0.551873 0.294484 0.068548 0.082 Uiso 1 1 calc R U . . .
C1D C 0.71743(11) 0.2274(3) 0.04947(6) 0.0587(6) Uani 1 1 d . . . . .
C3 C 0.88049(11) 0.5728(4) 0.25962(7) 0.0674(7) Uani 1 1 d . . . . .
H3A H 0.893208 0.638539 0.236875 0.081 Uiso 1 1 calc R U . . .
H3B H 0.899393 0.456827 0.258748 0.081 Uiso 1 1 calc R U . . .
C C 0.88461(14) 0.4996(4) 0.39950(7) 0.0767(8) Uani 1 1 d . . . . .
HA H 0.855450 0.584615 0.408304 0.115 Uiso 1 1 calc R U . . .
HB H 0.915245 0.484801 0.418903 0.115 Uiso 1 1 calc R U . . .
HC H 0.865034 0.387995 0.394896 0.115 Uiso 1 1 calc R U . . .
C1E C 0.43086(12) 0.3818(3) 0.04714(7) 0.0636(6) Uani 1 1 d . . . . .
C2 C 0.81307(12) 0.5564(4) 0.33005(7) 0.0663(6) Uani 1 1 d . . . . .
H2A H 0.792282 0.669511 0.330639 0.080 Uiso 1 1 calc R U . . .
H2B H 0.801026 0.489283 0.352764 0.080 Uiso 1 1 calc R U . . .
N1F N 0.53245(12) 0.1911(4) -0.01755(6) 0.0823(7) Uani 1 1 d . . . . .
C7 C 0.79561(12) 0.4567(4) 0.29407(6) 0.0630(6) Uani 1 1 d . . . . .
H7A H 0.813959 0.339942 0.294502 0.076 Uiso 1 1 calc R U . . .
H7B H 0.752168 0.441557 0.293434 0.076 Uiso 1 1 calc R U . . .
C1G C 0.90047(14) 0.6692(4) 0.29559(7) 0.0761(8) Uani 1 1 d . . . . .
H1GA H 0.944196 0.671579 0.296462 0.091 Uiso 1 1 calc R U . . .
H1GB H 0.886304 0.790771 0.294474 0.091 Uiso 1 1 calc R U . . .
C1H C 0.38425(15) 0.5090(4) 0.10277(8) 0.0753(8) Uani 1 1 d . . . . .
C15 C 0.63241(14) 0.1369(5) 0.01230(8) 0.0761(8) Uani 1 1 d . . . . .
H15A H 0.651760 0.170096 -0.008051 0.091 Uiso 1 1 d R U . . .
C8 C 0.93344(12) 0.2659(4) 0.14421(8) 0.0752(7) Uani 1 1 d . . . . .
H8A H 0.915347 0.165998 0.157553 0.090 Uiso 1 1 calc R U . . .
H8B H 0.968698 0.315680 0.156823 0.090 Uiso 1 1 calc R U . . .
C1I C 0.43500(14) 0.4419(3) 0.08484(7) 0.0676(7) Uani 1 1 d . . . . .
H1I H 0.471563 0.437231 0.098018 0.081 Uiso 1 1 calc R U . . .
C1J C 0.37720(14) 0.3916(4) 0.02731(9) 0.0809(8) Uani 1 1 d . . . . .
H1J H 0.374972 0.350952 0.001898 0.097 Uiso 1 1 calc R U . . .
C1K C 0.32664(15) 0.4616(5) 0.04489(10) 0.0913(9) Uani 1 1 d . . . . .
H1K H 0.290282 0.469620 0.031559 0.110 Uiso 1 1 calc R U . . .
C12 C 0.93197(12) 0.2661(4) 0.10121(8) 0.0791(8) Uani 1 1 d . . . . .
H12A H 0.912954 0.166288 0.088349 0.095 Uiso 1 1 calc R U . . .
H12B H 0.966312 0.315988 0.087618 0.095 Uiso 1 1 calc R U . . .
C1L C 0.33126(15) 0.5187(5) 0.08236(10) 0.0864(9) Uani 1 1 d . . . . .
H15B H 0.6356(15) 0.011(5) 0.0106(9) 0.096(10) Uiso 1 1 d . . . . .

loop_
_atom_site_aniso_label
_atom_site_aniso_U_11
_atom_site_aniso_U_22
_atom_site_aniso_U_33
_atom_site_aniso_U_23
_atom_site_aniso_U_13
_atom_site_aniso_U_12
Cl1 0.1663(9) 0.0999(6) 0.0592(4) -0.0045(4) 0.0082(5) 0.0282(6)
F1 0.0674(9) 0.0955(10) 0.0487(7) -0.0178(7) 0.0075(6) 0.0089(7)
C4 0.0518(11) 0.0438(10) 0.0420(10) 0.0002(8) 0.0000(8) 0.0013(9)
N4 0.0512(10) 0.0551(10) 0.0445(9) -0.0012(8) 0.0048(8) -0.0011(8)
C5 0.0586(13) 0.0508(11) 0.0428(10) -0.0021(9) -0.0013(9) 0.0005(10)
C6 0.0607(13) 0.0471(11) 0.0428(11) 0.0009(9) -0.0022(9) -0.0051(10)
O 0.0520(10) 0.0991(13) 0.0571(9) -0.0184(9) -0.0034(7) -0.0018(9)
N 0.0614(11) 0.0645(11) 0.0392(9) -0.0024(8) -0.0013(8) -0.0115(9)
C9 0.0589(13) 0.0562(12) 0.0419(10) -0.0036(10) 0.0063(9) 0.0021(10)
C10 0.0515(12) 0.0545(12) 0.0449(11) 0.0011(9) -0.0004(9) -0.0045(9)
C11 0.0500(12) 0.0548(12) 0.0477(11) -0.0029(9) 0.0020(9) 0.0006(9)
N12 0.0674(13) 0.0828(14) 0.0437(10) -0.0008(10) -0.0063(9) -0.0088(10)
C13 0.0532(13) 0.0489(11) 0.0476(11) -0.0026(9) -0.0013(9) -0.0014(9)
N14 0.0776(14) 0.0663(12) 0.0472(10) -0.0035(9) -0.0073(10) -0.0063(10)
O15 0.0684(11) 0.1121(15) 0.0480(9) -0.0190(9) -0.0056(8) -0.0100(10)
C16 0.0533(12) 0.0427(10) 0.0408(10) 0.0005(8) 0.0019(8) -0.0008(9)
O1 0.0701(13) 0.1216(17) 0.0779(12) -0.0043(12) -0.0154(10) -0.0051(12)
F 0.0965(14) 0.157(2) 0.1243(17) -0.0177(15) 0.0261(13) 0.0073(14)
C17 0.0597(13) 0.0558(12) 0.0412(10) -0.0030(9) 0.0047(9) 0.0005(10)
N18 0.0857(17) 0.1100(19) 0.0487(12) -0.0114(12) -0.0136(11) -0.0004(14)
C19 0.0719(17) 0.0631(14) 0.0586(14) -0.0103(11) -0.0106(12) 0.0014(12)
C1A 0.0550(13) 0.0654(14) 0.0502(12) -0.0003(11) 0.0078(10) -0.0061(11)
O2 0.0767(13) 0.184(3) 0.0598(11) -0.0486(14) 0.0049(10) -0.0013(14)
C1B 0.0761(17) 0.0687(15) 0.0474(12) -0.0053(11) -0.0096(11) -0.0108(13)
C1C 0.0816(18) 0.0750(16) 0.0477(12) -0.0086(12) -0.0164(12) -0.0007(14)
C1D 0.0650(15) 0.0643(14) 0.0470(12) -0.0071(11) -0.0015(11) 0.0045(11)
C3 0.0633(15) 0.0930(19) 0.0460(12) -0.0035(12) -0.0006(10) -0.0164(13)
C 0.100(2) 0.0777(17) 0.0521(14) 0.0032(13) -0.0160(13) -0.0075(16)
C1E 0.0770(17) 0.0605(14) 0.0534(13) 0.0029(11) -0.0060(12) -0.0073(12)
C2 0.0660(15) 0.0878(18) 0.0452(12) 0.0013(12) -0.0014(10) -0.0012(13)
N1F 0.0839(17) 0.113(2) 0.0501(11) -0.0157(12) -0.0108(11) -0.0007(14)
C7 0.0666(15) 0.0763(16) 0.0461(12) 0.0063(11) -0.0036(10) -0.0140(12)
C1G 0.0776(17) 0.099(2) 0.0523(13) -0.0007(14) -0.0078(12) -0.0266(15)
C1H 0.102(2) 0.0623(15) 0.0618(15) 0.0075(13) 0.0018(15) -0.0021(15)
C15 0.0838(19) 0.093(2) 0.0514(14) -0.0215(14) -0.0116(13) -0.0008(16)
C8 0.0576(15) 0.0905(19) 0.0774(18) 0.0132(15) 0.0024(13) 0.0000(14)
C1I 0.0891(19) 0.0596(14) 0.0541(13) 0.0038(11) -0.0030(13) -0.0032(13)
C1J 0.085(2) 0.087(2) 0.0701(17) -0.0098(15) -0.0091(15) -0.0075(16)
C1K 0.078(2) 0.107(2) 0.089(2) -0.0112(19) -0.0073(17) -0.0050(18)
C12 0.0582(15) 0.104(2) 0.0756(18) -0.0148(16) 0.0110(13) 0.0027(15)
C1L 0.085(2) 0.087(2) 0.088(2) 0.0002(17) 0.0165(17) -0.0033(17)

loop_
_atom_type_symbol
_atom_type_description
_atom_type_scat_dispersion_real
_atom_type_scat_dispersion_imag
_atom_type_scat_source
C C 0.0181 0.0091 'International Tables Vol C Tables 4.2.6.8 and 6.1.1.4'
H H 0.0000 0.0000 'International Tables Vol C Tables 4.2.6.8 and 6.1.1.4'
Cl Cl 0.3639 0.7018 'International Tables Vol C Tables 4.2.6.8 and 6.1.1.4'
F F 0.0727 0.0534 'International Tables Vol C Tables 4.2.6.8 and 6.1.1.4'
N N 0.0311 0.0180 'International Tables Vol C Tables 4.2.6.8 and 6.1.1.4'
O O 0.0492 0.0322 'International Tables Vol C Tables 4.2.6.8 and 6.1.1.4'

loop_
_geom_angle_atom_site_label_1
_geom_angle_atom_site_label_2
_geom_angle_atom_site_label_3
_geom_angle
_geom_angle_site_symmetry_1
_geom_angle_site_symmetry_3
_geom_angle_publ_flag
C11 C4 C13 119.43(19) . . ?
C11 C4 C16 117.61(19) . . ?
C16 C4 C13 122.96(18) . . ?
C16 N4 C1A 120.35(17) . . ?
C17 N4 C16 119.08(18) . . ?
C17 N4 C1A 120.18(18) . . ?
C13 C5 C1D 125.0(2) . . ?
C17 C5 C13 119.76(19) . . ?
C17 C5 C1D 115.2(2) . . ?
N C6 C9 120.01(19) . . ?
C10 C6 N 123.7(2) . . ?
C10 C6 C9 116.23(19) . . ?
C6 N C3 116.87(18) . . ?
C6 N C7 116.45(18) . . ?
C3 N C7 109.73(19) . . ?
F1 C9 C6 118.76(19) . . ?
C11 C9 F1 118.0(2) . . ?
C11 C9 C6 123.20(19) . . ?
C6 C10 H10 119.3 . . ?
C6 C10 C16 121.4(2) . . ?
C16 C10 H10 119.3 . . ?
C4 C11 H11 119.6 . . ?
C9 C11 C4 120.7(2) . . ?
C9 C11 H11 119.6 . . ?
C19 N12 C2 124.4(2) . . ?
C19 N12 C1G 121.9(2) . . ?
C2 N12 C1G 113.1(2) . . ?
C5 C13 C4 113.85(19) . . ?
O C13 C4 120.95(19) . . ?
O C13 C5 125.2(2) . . ?
N18 N14 C1C 110.5(2) . . ?
N18 N14 C1E 119.7(2) . . ?
C1C N14 C1E 129.9(2) . . ?
C1D O15 C15 119.3(2) . . ?
C4 C16 N4 118.54(18) . . ?
C10 C16 C4 120.77(19) . . ?
C10 C16 N4 120.68(19) . . ?
N4 C17 C5 125.7(2) . . ?
N4 C17 H17 117.1 . . ?
C5 C17 H17 117.1 . . ?
N1F N18 N14 106.9(2) . . ?
N12 C19 C 119.1(2) . . ?
O1 C19 N12 120.8(3) . . ?
O1 C19 C 120.1(2) . . ?
N4 C1A H1A 115.4 . . ?
N4 C1A C8 120.0(2) . . ?
N4 C1A C12 119.5(2) . . ?
C8 C1A H1A 115.4 . . ?
C8 C1A C12 60.04(19) . . ?
C12 C1A H1A 115.4 . . ?
C1C C1B C15 129.1(2) . . ?
N1F C1B C1C 108.9(2) . . ?
N1F C1B C15 122.0(2) . . ?
N14 C1C C1B 104.6(2) . . ?
N14 C1C H1C 127.7 . . ?
C1B C1C H1C 127.7 . . ?
O15 C1D C5 113.2(2) . . ?
O2 C1D C5 124.5(2) . . ?
O2 C1D O15 122.3(2) . . ?
N C3 H3A 109.5 . . ?
N C3 H3B 109.5 . . ?
N C3 C1G 110.7(2) . . ?
H3A C3 H3B 108.1 . . ?
C1G C3 H3A 109.5 . . ?
C1G C3 H3B 109.5 . . ?
C19 C HA 109.5 . . ?
C19 C HB 109.5 . . ?
C19 C HC 109.5 . . ?
HA C HB 109.5 . . ?
HA C HC 109.5 . . ?
HB C HC 109.5 . . ?
C1I C1E N14 119.6(2) . . ?
C1J C1E N14 119.8(2) . . ?
C1J C1E C1I 120.6(3) . . ?
N12 C2 H2A 109.6 . . ?
N12 C2 H2B 109.6 . . ?
N12 C2 C7 110.3(2) . . ?
H2A C2 H2B 108.1 . . ?
C7 C2 H2A 109.6 . . ?
C7 C2 H2B 109.6 . . ?
N18 N1F C1B 109.1(2) . . ?
N C7 C2 110.8(2) . . ?
N C7 H7A 109.5 . . ?
N C7 H7B 109.5 . . ?
C2 C7 H7A 109.5 . . ?
C2 C7 H7B 109.5 . . ?
H7A C7 H7B 108.1 . . ?
N12 C1G C3 112.1(2) . . ?
N12 C1G H1GA 109.2 . . ?
N12 C1G H1GB 109.2 . . ?
C3 C1G H1GA 109.2 . . ?
C3 C1G H1GB 109.2 . . ?
H1GA C1G H1GB 107.9 . . ?
C1I C1H Cl1 120.5(2) . . ?
C1L C1H Cl1 120.2(3) . . ?
C1L C1H C1I 119.2(3) . . ?
O15 C15 C1B 105.9(2) . . ?
O15 C15 H15A 114.5 . . ?
O15 C15 H15B 108(2) . . ?
C1B C15 H15A 114.1 . . ?
C1B C15 H15B 113(2) . . ?
H15A C15 H15B 101.6 . . ?
C1A C8 H8A 117.8 . . ?
C1A C8 H8B 117.8 . . ?
C1A C8 C12 60.07(18) . . ?
H8A C8 H8B 114.9 . . ?
C12 C8 H8A 117.8 . . ?
C12 C8 H8B 117.8 . . ?
C1E C1I C1H 119.2(3) . . ?
C1E C1I H1I 120.4 . . ?
C1H C1I H1I 120.4 . . ?
C1E C1J H1J 119.8 . . ?
C1E C1J C1K 120.4(3) . . ?
C1K C1J H1J 119.8 . . ?
C1J C1K H1K 120.8 . . ?
C1L C1K C1J 118.4(3) . . ?
C1L C1K H1K 120.8 . . ?
C1A C12 H12A 117.8 . . ?
C1A C12 H12B 117.8 . . ?
C8 C12 C1A 59.89(18) . . ?
C8 C12 H12A 117.8 . . ?
C8 C12 H12B 117.8 . . ?
H12A C12 H12B 114.9 . . ?
F C1L C1H 119.3(3) . . ?
F C1L C1K 118.5(3) . . ?
C1K C1L C1H 122.2(3) . . ?

loop_
_geom_bond_atom_site_label_1
_geom_bond_atom_site_label_2
_geom_bond_distance
_geom_bond_site_symmetry_2
_geom_bond_publ_flag
Cl1 C1H 1.716(3) . ?
F1 C9 1.359(2) . ?
C4 C11 1.398(3) . ?
C4 C13 1.465(3) . ?
C4 C16 1.402(3) . ?
N4 C16 1.402(3) . ?
N4 C17 1.335(3) . ?
N4 C1A 1.464(3) . ?
C5 C13 1.447(3) . ?
C5 C17 1.365(3) . ?
C5 C1D 1.477(3) . ?
C6 N 1.399(3) . ?
C6 C9 1.411(3) . ?
C6 C10 1.386(3) . ?
O C13 1.238(3) . ?
N C3 1.454(3) . ?
N C7 1.470(3) . ?
C9 C11 1.350(3) . ?
C10 H10 0.9300 . ?
C10 C16 1.399(3) . ?
C11 H11 0.9300 . ?
N12 C19 1.358(3) . ?
N12 C2 1.448(3) . ?
N12 C1G 1.461(3) . ?
N14 N18 1.342(3) . ?
N14 C1C 1.355(3) . ?
N14 C1E 1.425(3) . ?
O15 C1D 1.318(3) . ?
O15 C15 1.438(3) . ?
O1 C19 1.221(3) . ?
F C1L 1.357(4) . ?
C17 H17 0.9300 . ?
N18 N1F 1.312(3) . ?
C19 C 1.492(4) . ?
C1A H1A 0.9800 . ?
C1A C8 1.481(4) . ?
C1A C12 1.484(4) . ?
O2 C1D 1.196(3) . ?
C1B C1C 1.355(4) . ?
C1B N1F 1.347(3) . ?
C1B C15 1.485(4) . ?
C1C H1C 0.9300 . ?
C3 H3A 0.9700 . ?
C3 H3B 0.9700 . ?
C3 C1G 1.505(3) . ?
C HA 0.9600 . ?
C HB 0.9600 . ?
C HC 0.9600 . ?
C1E C1I 1.380(4) . ?
C1E C1J 1.374(4) . ?
C2 H2A 0.9700 . ?
C2 H2B 0.9700 . ?
C2 C7 1.501(3) . ?
C7 H7A 0.9700 . ?
C7 H7B 0.9700 . ?
C1G H1GA 0.9700 . ?
C1G H1GB 0.9700 . ?
C1H C1I 1.380(4) . ?
C1H C1L 1.371(4) . ?
C15 H15A 0.8598 . ?
C15 H15B 0.95(4) . ?
C8 H8A 0.9700 . ?
C8 H8B 0.9700 . ?
C8 C12 1.483(4) . ?
C1I H1I 0.9300 . ?
C1J H1J 0.9300 . ?
C1J C1K 1.379(5) . ?
C1K H1K 0.9300 . ?
C1K C1L 1.366(5) . ?
C12 H12A 0.9700 . ?
C12 H12B 0.9700 . ?

loop_
_geom_torsion_atom_site_label_1
_geom_torsion_atom_site_label_2
_geom_torsion_atom_site_label_3
_geom_torsion_atom_site_label_4
_geom_torsion
_geom_torsion_site_symmetry_1
_geom_torsion_site_symmetry_2
_geom_torsion_site_symmetry_3
_geom_torsion_site_symmetry_4
_geom_torsion_publ_flag
Cl1 C1H C1I C1E 178.6(2) . . . . ?
Cl1 C1H C1L F 2.1(4) . . . . ?
Cl1 C1H C1L C1K -179.4(3) . . . . ?
F1 C9 C11 C4 176.04(19) . . . . ?
N4 C1A C8 C12 108.9(3) . . . . ?
N4 C1A C12 C8 -109.7(3) . . . . ?
C6 N C3 C1G 166.8(2) . . . . ?
C6 N C7 C2 -164.3(2) . . . . ?
C6 C9 C11 C4 -1.7(4) . . . . ?
C6 C10 C16 C4 -0.5(3) . . . . ?
C6 C10 C16 N4 -179.55(19) . . . . ?
N C6 C9 F1 2.9(3) . . . . ?
N C6 C9 C11 -179.4(2) . . . . ?
N C6 C10 C16 -179.3(2) . . . . ?
N C3 C1G N12 53.7(3) . . . . ?
C9 C6 N C3 -172.7(2) . . . . ?
C9 C6 N C7 54.9(3) . . . . ?
C9 C6 C10 C16 -2.2(3) . . . . ?
C10 C6 N C3 4.3(3) . . . . ?
C10 C6 N C7 -128.1(2) . . . . ?
C10 C6 C9 F1 -174.33(19) . . . . ?
C10 C6 C9 C11 3.3(3) . . . . ?
C11 C4 C13 C5 -179.31(19) . . . . ?
C11 C4 C13 O 1.6(3) . . . . ?
C11 C4 C16 N4 -178.67(19) . . . . ?
C11 C4 C16 C10 2.3(3) . . . . ?
N12 C2 C7 N -57.2(3) . . . . ?
C13 C4 C11 C9 179.9(2) . . . . ?
C13 C4 C16 N4 0.2(3) . . . . ?
C13 C4 C16 C10 -178.8(2) . . . . ?
C13 C5 C17 N4 2.6(4) . . . . ?
C13 C5 C1D O15 -10.1(3) . . . . ?
C13 C5 C1D O2 171.2(3) . . . . ?
N14 N18 N1F C1B -0.1(3) . . . . ?
N14 C1E C1I C1H -177.4(2) . . . . ?
N14 C1E C1J C1K 178.6(3) . . . . ?
C16 C4 C11 C9 -1.2(3) . . . . ?
C16 C4 C13 C5 1.8(3) . . . . ?
C16 C4 C13 O -177.3(2) . . . . ?
C16 N4 C17 C5 -0.4(3) . . . . ?
C16 N4 C1A C8 77.3(3) . . . . ?
C16 N4 C1A C12 147.6(2) . . . . ?
C17 N4 C16 C4 -1.0(3) . . . . ?
C17 N4 C16 C10 178.0(2) . . . . ?
C17 N4 C1A C8 -109.9(3) . . . . ?
C17 N4 C1A C12 -39.5(3) . . . . ?
C17 C5 C13 C4 -3.1(3) . . . . ?
C17 C5 C13 O 175.9(2) . . . . ?
C17 C5 C1D O15 171.4(2) . . . . ?
C17 C5 C1D O2 -7.4(4) . . . . ?
N18 N14 C1C C1B -0.7(3) . . . . ?
N18 N14 C1E C1I -176.1(2) . . . . ?
N18 N14 C1E C1J 5.2(4) . . . . ?
C19 N12 C2 C7 -136.4(3) . . . . ?
C19 N12 C1G C3 137.5(3) . . . . ?
C1A N4 C16 C4 171.93(19) . . . . ?
C1A N4 C16 C10 -9.0(3) . . . . ?
C1A N4 C17 C5 -173.4(2) . . . . ?
C1C N14 N18 N1F 0.5(3) . . . . ?
C1C N14 C1E C1I 3.5(4) . . . . ?
C1C N14 C1E C1J -175.2(3) . . . . ?
C1C C1B N1F N18 -0.3(3) . . . . ?
C1C C1B C15 O15 -7.5(4) . . . . ?
C1D C5 C13 C4 178.4(2) . . . . ?
C1D C5 C13 O -2.6(4) . . . . ?
C1D C5 C17 N4 -178.7(2) . . . . ?
C1D O15 C15 C1B -150.5(2) . . . . ?
C3 N C7 C2 60.1(3) . . . . ?
C1E N14 N18 N1F -179.8(2) . . . . ?
C1E N14 C1C C1B 179.7(2) . . . . ?
C1E C1J C1K C1L -0.6(5) . . . . ?
C2 N12 C19 O1 -176.5(3) . . . . ?
C2 N12 C19 C 2.2(4) . . . . ?
C2 N12 C1G C3 -51.7(3) . . . . ?
N1F C1B C1C N14 0.6(3) . . . . ?
N1F C1B C15 O15 170.8(3) . . . . ?
C7 N C3 C1G -57.7(3) . . . . ?
C1G N12 C19 O1 -6.8(4) . . . . ?
C1G N12 C19 C 172.0(3) . . . . ?
C1G N12 C2 C7 53.0(3) . . . . ?
C15 O15 C1D C5 176.6(2) . . . . ?
C15 O15 C1D O2 -4.6(4) . . . . ?
C15 C1B C1C N14 179.0(3) . . . . ?
C15 C1B N1F N18 -178.9(3) . . . . ?
C1I C1E C1J C1K -0.1(5) . . . . ?
C1I C1H C1L F -177.6(3) . . . . ?
C1I C1H C1L C1K 1.0(5) . . . . ?
C1J C1E C1I C1H 1.3(4) . . . . ?
C1J C1K C1L F 178.7(3) . . . . ?
C1J C1K C1L C1H 0.2(5) . . . . ?
C1L C1H C1I C1E -1.7(4) . . . . ?

loop_
_smtbx_masks_void_nr
_smtbx_masks_void_average_x
_smtbx_masks_void_average_y
_smtbx_masks_void_average_z
_smtbx_masks_void_volume
_smtbx_masks_void_count_electrons
_smtbx_masks_void_content
1 0.000 0.045 0.250 147.2 45.4 ?
2 0.000 -0.045 0.750 147.2 45.0 ?
3 0.500 0.455 0.750 147.2 45.3 ?
4 0.500 0.545 0.250 147.2 45.1 ?
